data_4122663
loop_
_publ_author_name
'Arleth, Nicholas'
'Bestgen, Sebastian'
'Gamer, Michael T.'
'Roesky, Peter W.'

_publ_contact_author
;
      Prof. Dr. Peter W. Roesky
      Karlsruher Institut fuer Technologie (KIT), CS
      Institut fuer Anorganische Chemie (AOC)
      Lehrstuhl fuer Anorganische Funktionsmaterialien
      Engesserstr. 15, Geb. 30.45
      76131 Karlsruhe 
      Bundesrepublik Deutschland
;
_publ_section_title
;
 Realgar as a Building Block for Lanthanide Clusters: Encapsulation of a
 Copper Cluster by a Lanthanide Cluster.
;
_journal_issue 40
_journal_name_full 'Journal of the American Chemical Society'
_journal_page_first 14023
_journal_paper_doi 10.1021/ja508880z
_journal_volume 136
_journal_year 2014
_chemical_formula_moiety 'C30 H45 As2 S6 Yb3'
_chemical_formula_sum 'C30 H45 As2 S6 Yb3'
_chemical_formula_weight 1266.98
_chemical_name_systematic
;
 ?
;
_space_group_crystal_system triclinic
_space_group_IT_number 2
_space_group_name_Hall '-P 1'
_space_group_name_H-M_alt 'P -1'
_symmetry_space_group_name_Hall '-P 1'
_symmetry_space_group_name_H-M 'P -1'
_atom_sites_solution_hydrogens geom
_audit_creation_date 2014-07-04
_audit_creation_method
;
Olex2 1.2
(compiled 2014.06.27 svn.r2953 for OlexSys, GUI svn.r4855)
;
_cell_angle_alpha 93.682(4)
_cell_angle_beta 90.745(4)
_cell_angle_gamma 108.932(3)
_cell_formula_units_Z 2
_cell_length_a 8.5385(3)
_cell_length_b 11.9152(5)
_cell_length_c 19.7595(10)
_cell_measurement_reflns_used 13726
_cell_measurement_temperature 100.15
_cell_measurement_theta_max 27.97
_cell_measurement_theta_min 1.81
_cell_volume 1896.40(15)
_computing_cell_refinement 'STOE X-AREA, PLATON (A.L.Spek, 2005)'
_computing_data_collection 'STOE X-AREA'
_computing_data_reduction 'STOE X-RED & LANA, PLATON (A.L.Spek, 2005)'
_computing_molecular_graphics 'Diamond 2/3, Olex2 (Dolomanov et al., 2009)'
_computing_publication_material 'MS Word, Olex2 (Dolomanov et al., 2009)'
_computing_structure_refinement 'SHELXL (Sheldrick, 2008)'
_computing_structure_solution 'SHELXS (Sheldrick, 2008)'
_diffrn_ambient_temperature 100.15
_diffrn_detector 'Dectris Pilatus 100k'
_diffrn_detector_area_resol_mean 5.81
_diffrn_detector_type STOE
_diffrn_measured_fraction_theta_full 0.978
_diffrn_measured_fraction_theta_max 0.978
_diffrn_measurement_device '4-circle goniometer'
_diffrn_measurement_device_type 'STOE STADIVARI'
_diffrn_measurement_method '\w scans'
_diffrn_radiation_collimation '0.5mm monocapillary'
_diffrn_radiation_monochromator 'plane graphite'
_diffrn_radiation_type MoK\a
_diffrn_radiation_wavelength 0.71073
_diffrn_reflns_av_R_equivalents 0.1152
_diffrn_reflns_av_unetI/netI 0.0885
_diffrn_reflns_Laue_measured_fraction_full 0.978
_diffrn_reflns_Laue_measured_fraction_max 0.978
_diffrn_reflns_limit_h_max 10
_diffrn_reflns_limit_h_min -10
_diffrn_reflns_limit_k_max 14
_diffrn_reflns_limit_k_min -13
_diffrn_reflns_limit_l_max 22
_diffrn_reflns_limit_l_min -23
_diffrn_reflns_number 16101
_diffrn_reflns_point_group_measured_fraction_full 0.978
_diffrn_reflns_point_group_measured_fraction_max 0.978
_diffrn_reflns_theta_full 25.242
_diffrn_reflns_theta_max 25.249
_diffrn_reflns_theta_min 1.812
_diffrn_source 'Mo LFF Sealed Tube'
_diffrn_source_type 'Xenocs Genix3D microfocus'
_exptl_absorpt_coefficient_mu 9.418
_exptl_absorpt_correction_T_max 0.5783
_exptl_absorpt_correction_T_min 0.2111
_exptl_absorpt_correction_type integration
_exptl_absorpt_process_details 'STOE X_RED & LANA'
_exptl_crystal_colour blue
_exptl_crystal_colour_primary blue
_exptl_crystal_density_diffrn 2.219
_exptl_crystal_description needle
_exptl_crystal_F_000 1194
_exptl_crystal_size_max 0.225
_exptl_crystal_size_mid 0.135
_exptl_crystal_size_min 0.06
_refine_diff_density_max 1.558
_refine_diff_density_min -2.653
_refine_diff_density_rms 0.384
_refine_ls_extinction_method none
_refine_ls_goodness_of_fit_ref 0.956
_refine_ls_hydrogen_treatment constr
_refine_ls_matrix_type full
_refine_ls_number_parameters 385
_refine_ls_number_reflns 6723
_refine_ls_number_restraints 0
_refine_ls_restrained_S_all 0.956
_refine_ls_R_factor_all 0.0685
_refine_ls_R_factor_gt 0.0491
_refine_ls_shift/su_max 0.002
_refine_ls_shift/su_mean 0.000
_refine_ls_structure_factor_coef Fsqd
_refine_ls_weighting_details 'w=1/[\s^2^(Fo^2^)+(0.0759P)^2^] where P=(Fo^2^+2Fc^2^)/3'
_refine_ls_weighting_scheme calc
_refine_ls_wR_factor_gt 0.1177
_refine_ls_wR_factor_ref 0.1301
_reflns_Friedel_coverage 0.000
_reflns_number_gt 5093
_reflns_number_total 6723
_reflns_threshold_expression 'I > 2\s(I)'
_cod_data_source_file ja508880z_si_005.cif
_cod_data_source_block 4
_cod_depositor_comments 'Adding full bibliography for 4122659--4122664.cif.'
_cod_database_code 4122663
_shelxl_version_number 2014-3
_shelx_space_group_comment
;
The symmetry employed for this shelxl refinement is uniquely defined
by the following loop, which should always be used as a source of
symmetry information in preference to the above space-group names.
They are only intended as comments.
;
_olex2_refinement_description
;
1. Fixed Uiso
 At 1.5 times of:
  All C(H,H,H) groups
2.a Idealised Me refined as rotating group:
 C6(H6A,H6B,H6C), C7(H7A,H7B,H7C), C8(H8A,H8B,H8C), C9(H9A,H9B,H9C), C10(H10A,
 H10B,H10C), C16(H16A,H16B,H16C), C17(H17A,H17B,H17C), C18(H18A,H18B,H18C),
 C19(H19A,H19B,H19C), C20(H20A,H20B,H20C), C26(H26A,H26B,H26C), C27(H27A,H27B,
 H27C), C28(H28A,H28B,H28C), C29(H29A,H29B,H29C), C30(H30A,H30B,H30C)
;
_olex2_submission_special_instructions 'No special instructions were received'

loop_
_space_group_symop_operation_xyz
'x, y, z'
'-x, -y, -z'

loop_
_atom_site_label
_atom_site_type_symbol
_atom_site_fract_x
_atom_site_fract_y
_atom_site_fract_z
_atom_site_U_iso_or_equiv
_atom_site_adp_type
_atom_site_occupancy
_atom_site_site_symmetry_order
_atom_site_calc_flag
_atom_site_refinement_flags_posn
Yb1 Yb 0.87443(6) 0.53809(4) 0.24787(3) 0.02060(14) Uani 1 1 d .
Yb2 Yb 0.57681(6) 0.23805(4) 0.17948(3) 0.01878(14) Uani 1 1 d .
Yb3 Yb 0.69645(5) 0.29151(4) 0.36703(3) 0.01729(14) Uani 1 1 d .
As1 As 0.44734(13) 0.43891(10) 0.28777(7) 0.0223(3) Uani 1 1 d .
As2 As 0.98599(14) 0.27373(10) 0.24168(6) 0.0212(3) Uani 1 1 d .
S1 S 0.5684(3) 0.4647(3) 0.18669(16) 0.0230(6) Uani 1 1 d .
S2 S 0.4070(3) 0.2429(2) 0.29438(16) 0.0216(6) Uani 1 1 d .
S3 S 0.6769(3) 0.5144(2) 0.35695(16) 0.0224(6) Uani 1 1 d .
S4 S 0.8976(3) 0.3613(3) 0.15872(16) 0.0224(6) Uani 1 1 d .
S5 S 0.7415(3) 0.1405(3) 0.26510(16) 0.0220(6) Uani 1 1 d .
S6 S 1.0072(3) 0.4117(2) 0.32896(16) 0.0211(6) Uani 1 1 d .
C1 C 0.9931(15) 0.6829(11) 0.1569(7) 0.031(3) Uani 1 1 d .
C2 C 0.9154(14) 0.7433(11) 0.2048(8) 0.034(3) Uani 1 1 d .
C3 C 1.0080(16) 0.7634(11) 0.2675(9) 0.038(4) Uani 1 1 d .
C4 C 1.1397(14) 0.7186(9) 0.2592(7) 0.029(3) Uani 1 1 d .
C5 C 1.1298(15) 0.6655(11) 0.1920(7) 0.029(3) Uani 1 1 d .
C6 C 0.9409(16) 0.6467(13) 0.0866(8) 0.039(3) Uani 1 1 d .
H6A H 0.9834 0.5829 0.0706 0.059 Uiso 1 1 calc GR
H6B H 0.9843 0.7148 0.0590 0.059 Uiso 1 1 calc GR
H6C H 0.8196 0.6179 0.0826 0.059 Uiso 1 1 calc GR
C7 C 0.7732(17) 0.7912(14) 0.1911(12) 0.064(6) Uani 1 1 d .
H7A H 0.7181 0.7561 0.1473 0.096 Uiso 1 1 calc GR
H7B H 0.8170 0.8779 0.1900 0.096 Uiso 1 1 calc GR
H7C H 0.6934 0.7703 0.2272 0.096 Uiso 1 1 calc GR
C8 C 0.9806(18) 0.8360(11) 0.3305(10) 0.050(5) Uani 1 1 d .
H8A H 0.8710 0.7963 0.3479 0.076 Uiso 1 1 calc GR
H8B H 0.9873 0.9158 0.3183 0.076 Uiso 1 1 calc GR
H8C H 1.0660 0.8422 0.3655 0.076 Uiso 1 1 calc GR
C9 C 1.2771(16) 0.7274(11) 0.3096(7) 0.033(3) Uani 1 1 d .
H9A H 1.2532 0.7593 0.3538 0.050 Uiso 1 1 calc GR
H9B H 1.3818 0.7805 0.2939 0.050 Uiso 1 1 calc GR
H9C H 1.2861 0.6483 0.3140 0.050 Uiso 1 1 calc GR
C10 C 1.2490(13) 0.6107(11) 0.1620(6) 0.024(3) Uani 1 1 d .
H10A H 1.2692 0.5556 0.1931 0.036 Uiso 1 1 calc GR
H10B H 1.3537 0.6732 0.1545 0.036 Uiso 1 1 calc GR
H10C H 1.2029 0.5672 0.1186 0.036 Uiso 1 1 calc GR
C11 C 0.3244(14) 0.0862(10) 0.1178(6) 0.025(3) Uani 1 1 d .
C12 C 0.3616(15) 0.1866(12) 0.0816(7) 0.030(3) Uani 1 1 d .
C13 C 0.5200(15) 0.2058(10) 0.0525(6) 0.024(3) Uani 1 1 d .
C14 C 0.5747(14) 0.1100(12) 0.0717(6) 0.027(3) Uani 1 1 d .
C15 C 0.4553(14) 0.0370(10) 0.1131(6) 0.025(3) Uani 1 1 d .
C16 C 0.1624(15) 0.0286(13) 0.1510(7) 0.038(3) Uani 1 1 d .
H16A H 0.1686 0.0620 0.1980 0.057 Uiso 1 1 calc GR
H16B H 0.1411 -0.0573 0.1506 0.057 Uiso 1 1 calc GR
H16C H 0.0724 0.0438 0.1260 0.057 Uiso 1 1 calc GR
C17 C 0.2488(15) 0.2599(11) 0.0707(8) 0.033(3) Uani 1 1 d .
H17A H 0.2089 0.2805 0.1145 0.050 Uiso 1 1 calc GR
H17B H 0.1543 0.2137 0.0409 0.050 Uiso 1 1 calc GR
H17C H 0.3105 0.3329 0.0498 0.050 Uiso 1 1 calc GR
C18 C 0.6056(18) 0.3028(13) 0.0088(7) 0.040(3) Uani 1 1 d .
H18A H 0.6199 0.3800 0.0330 0.060 Uiso 1 1 calc GR
H18B H 0.5389 0.2951 -0.0331 0.060 Uiso 1 1 calc GR
H18C H 0.7143 0.2971 -0.0025 0.060 Uiso 1 1 calc GR
C19 C 0.7359(16) 0.0905(14) 0.0508(8) 0.042(4) Uani 1 1 d .
H19A H 0.7973 0.1542 0.0228 0.063 Uiso 1 1 calc GR
H19B H 0.7107 0.0136 0.0247 0.063 Uiso 1 1 calc GR
H19C H 0.8032 0.0912 0.0915 0.063 Uiso 1 1 calc GR
C20 C 0.458(2) -0.0767(11) 0.1388(8) 0.044(4) Uani 1 1 d .
H20A H 0.5729 -0.0733 0.1469 0.067 Uiso 1 1 calc GR
H20B H 0.4034 -0.1424 0.1052 0.067 Uiso 1 1 calc GR
H20C H 0.3991 -0.0896 0.1814 0.067 Uiso 1 1 calc GR
C21 C 0.6573(14) 0.3012(10) 0.4941(6) 0.022(2) Uani 1 1 d .
C22 C 0.5193(14) 0.2048(12) 0.4666(6) 0.027(3) Uani 1 1 d .
C23 C 0.5795(15) 0.1141(10) 0.4374(6) 0.023(3) Uani 1 1 d .
C24 C 0.7522(14) 0.1535(11) 0.4496(6) 0.023(3) Uani 1 1 d .
C25 C 0.8004(13) 0.2667(11) 0.4861(6) 0.024(3) Uani 1 1 d .
C26 C 0.6460(16) 0.4086(12) 0.5347(7) 0.033(3) Uani 1 1 d .
H26A H 0.7571 0.4584 0.5513 0.050 Uiso 1 1 calc GR
H26B H 0.5756 0.3835 0.5734 0.050 Uiso 1 1 calc GR
H26C H 0.5981 0.4542 0.5061 0.050 Uiso 1 1 calc GR
C27 C 0.3416(14) 0.1999(14) 0.4705(8) 0.042(4) Uani 1 1 d .
H27A H 0.3327 0.2773 0.4610 0.063 Uiso 1 1 calc GR
H27B H 0.3026 0.1804 0.5161 0.063 Uiso 1 1 calc GR
H27C H 0.2737 0.1387 0.4370 0.063 Uiso 1 1 calc GR
C28 C 0.4755(16) -0.0004(11) 0.4013(7) 0.034(3) Uani 1 1 d .
H28A H 0.3829 0.0122 0.3767 0.050 Uiso 1 1 calc GR
H28B H 0.4323 -0.0598 0.4344 0.050 Uiso 1 1 calc GR
H28C H 0.5430 -0.0288 0.3691 0.050 Uiso 1 1 calc GR
C29 C 0.8716(17) 0.0855(11) 0.4315(7) 0.034(3) Uani 1 1 d .
H29A H 0.8189 0.0210 0.3969 0.052 Uiso 1 1 calc GR
H29B H 0.8998 0.0520 0.4721 0.052 Uiso 1 1 calc GR
H29C H 0.9726 0.1398 0.4138 0.052 Uiso 1 1 calc GR
C30 C 0.9737(15) 0.3345(12) 0.5123(7) 0.033(3) Uani 1 1 d .
H30A H 1.0453 0.3596 0.4739 0.050 Uiso 1 1 calc GR
H30B H 1.0156 0.2834 0.5392 0.050 Uiso 1 1 calc GR
H30C H 0.9730 0.4048 0.5407 0.050 Uiso 1 1 calc GR

loop_
_atom_site_aniso_label
_atom_site_aniso_U_11
_atom_site_aniso_U_22
_atom_site_aniso_U_33
_atom_site_aniso_U_23
_atom_site_aniso_U_13
_atom_site_aniso_U_12
Yb1 0.0187(2) 0.0142(2) 0.0282(3) 0.00247(19) 0.0045(2) 0.0042(2)
Yb2 0.0186(2) 0.0167(2) 0.0200(3) 0.00026(19) -0.00076(19) 0.0046(2)
Yb3 0.0158(2) 0.0153(2) 0.0198(3) 0.00036(18) 0.00078(18) 0.00379(19)
As1 0.0175(5) 0.0223(6) 0.0289(7) 0.0027(5) 0.0038(5) 0.0086(5)
As2 0.0195(5) 0.0213(6) 0.0240(7) -0.0001(5) 0.0022(5) 0.0086(5)
S1 0.0240(14) 0.0237(14) 0.0247(16) 0.0064(12) 0.0043(12) 0.0117(12)
S2 0.0184(13) 0.0203(14) 0.0250(16) 0.0025(12) 0.0010(11) 0.0046(12)
S3 0.0212(13) 0.0190(13) 0.0263(16) -0.0033(12) 0.0056(12) 0.0063(12)
S4 0.0189(13) 0.0210(14) 0.0277(17) 0.0019(12) 0.0026(12) 0.0071(12)
S5 0.0230(13) 0.0195(13) 0.0243(16) 0.0005(11) -0.0007(12) 0.0082(12)
S6 0.0156(12) 0.0200(13) 0.0265(16) -0.0034(12) -0.0017(11) 0.0051(11)
C1 0.024(6) 0.029(7) 0.043(8) 0.019(6) 0.007(6) 0.009(6)
C2 0.012(5) 0.019(6) 0.067(11) 0.010(6) 0.008(6) -0.001(5)
C3 0.032(7) 0.017(6) 0.063(11) 0.011(6) 0.026(7) 0.003(6)
C4 0.023(6) 0.005(5) 0.051(9) 0.000(5) 0.013(6) -0.003(5)
C5 0.027(6) 0.030(7) 0.026(7) 0.005(5) 0.003(5) 0.003(6)
C6 0.029(7) 0.046(8) 0.045(9) 0.031(7) 0.010(6) 0.010(7)
C7 0.023(7) 0.039(9) 0.14(2) 0.023(10) 0.002(9) 0.019(7)
C8 0.045(8) 0.015(6) 0.085(13) -0.002(7) 0.034(9) 0.001(6)
C9 0.036(7) 0.025(6) 0.035(8) -0.003(6) -0.005(6) 0.006(6)
C10 0.018(5) 0.028(6) 0.024(7) 0.008(5) 0.007(5) 0.003(5)
C11 0.025(6) 0.021(6) 0.023(7) -0.006(5) -0.013(5) 0.001(5)
C12 0.029(6) 0.038(7) 0.022(7) -0.006(6) -0.004(5) 0.013(6)
C13 0.035(6) 0.026(6) 0.004(5) 0.001(4) -0.002(5) -0.001(5)
C14 0.023(6) 0.036(7) 0.019(6) -0.009(5) -0.008(5) 0.006(6)
C15 0.026(6) 0.024(6) 0.024(7) -0.009(5) -0.006(5) 0.011(5)
C16 0.029(7) 0.045(8) 0.031(8) -0.003(6) 0.011(6) 0.002(6)
C17 0.030(6) 0.027(6) 0.049(9) 0.009(6) -0.011(6) 0.017(6)
C18 0.053(9) 0.047(9) 0.018(7) 0.007(6) 0.002(6) 0.012(7)
C19 0.030(7) 0.054(9) 0.039(9) -0.014(7) -0.006(6) 0.015(7)
C20 0.061(10) 0.018(6) 0.050(10) 0.004(6) -0.017(8) 0.008(7)
C21 0.024(6) 0.019(6) 0.022(6) -0.003(5) -0.002(5) 0.006(5)
C22 0.017(5) 0.047(8) 0.018(6) 0.005(5) 0.003(5) 0.010(6)
C23 0.043(7) 0.016(5) 0.009(6) 0.005(4) 0.004(5) 0.008(5)
C24 0.019(5) 0.026(6) 0.024(7) -0.002(5) 0.004(5) 0.010(5)
C25 0.015(5) 0.032(7) 0.022(6) -0.001(5) 0.004(5) 0.006(5)
C26 0.037(7) 0.042(8) 0.029(8) -0.006(6) 0.010(6) 0.025(6)
C27 0.016(6) 0.067(10) 0.037(9) -0.006(7) 0.002(6) 0.008(7)
C28 0.036(7) 0.018(6) 0.039(8) 0.003(6) -0.010(6) -0.001(6)
C29 0.046(8) 0.030(7) 0.037(8) -0.002(6) -0.004(6) 0.027(6)
C30 0.028(6) 0.043(8) 0.023(7) 0.000(6) -0.005(5) 0.005(6)

loop_
_atom_type_symbol
_atom_type_description
_atom_type_scat_dispersion_real
_atom_type_scat_dispersion_imag
_atom_type_scat_source
C C 0.0033 0.0016 'International Tables Vol C Tables 4.2.6.8 and 6.1.1.4'
H H 0.0000 0.0000 'International Tables Vol C Tables 4.2.6.8 and 6.1.1.4'
As As 0.0499 2.0058 'International Tables Vol C Tables 4.2.6.8 and 6.1.1.4'
S S 0.1246 0.1234 'International Tables Vol C Tables 4.2.6.8 and 6.1.1.4'
Yb Yb -0.3850 5.5486 'International Tables Vol C Tables 4.2.6.8 and 6.1.1.4'

loop_
_geom_angle_atom_site_label_1
_geom_angle_atom_site_label_2
_geom_angle_atom_site_label_3
_geom_angle
S1 Yb1 S3 78.47(9)
S1 Yb1 S4 79.00(8)
S1 Yb1 S6 127.25(9)
S3 Yb1 S6 78.52(9)
S4 Yb1 S3 126.97(9)
S4 Yb1 S6 78.25(9)
C1 Yb1 S1 92.0(3)
C1 Yb1 S3 140.4(3)
C1 Yb1 S4 87.6(3)
C1 Yb1 S6 133.4(3)
C1 Yb1 C2 32.8(4)
C1 Yb1 C4 53.5(5)
C2 Yb1 S1 87.8(3)
C2 Yb1 S3 107.7(3)
C2 Yb1 S4 118.6(4)
C2 Yb1 S6 144.6(3)
C2 Yb1 C4 53.2(4)
C3 Yb1 S1 115.1(4)
C3 Yb1 S3 95.4(3)
C3 Yb1 S4 137.6(3)
C3 Yb1 S6 113.8(4)
C3 Yb1 C1 53.8(5)
C3 Yb1 C2 32.4(5)
C3 Yb1 C4 31.7(4)
C4 Yb1 S1 140.7(3)
C4 Yb1 S3 114.6(3)
C4 Yb1 S4 113.2(3)
C4 Yb1 S6 92.0(3)
C5 Yb1 S1 123.0(3)
C5 Yb1 S3 146.7(3)
C5 Yb1 S4 84.6(3)
C5 Yb1 S6 101.4(3)
C5 Yb1 C1 32.6(4)
C5 Yb1 C2 54.1(4)
C5 Yb1 C3 53.7(4)
C5 Yb1 C4 32.4(4)
S1 Yb2 S5 127.75(9)
S2 Yb2 S1 78.54(9)
S2 Yb2 S5 79.78(9)
S4 Yb2 S1 79.05(8)
S4 Yb2 S2 127.52(9)
S4 Yb2 S5 77.72(9)
C11 Yb2 S1 114.0(3)
C11 Yb2 S2 92.1(3)
C11 Yb2 S4 140.4(3)
C11 Yb2 S5 113.7(3)
C12 Yb2 S1 88.9(3)
C12 Yb2 S2 105.9(3)
C12 Yb2 S4 120.4(3)
C12 Yb2 S5 143.0(3)
C12 Yb2 C11 31.4(4)
C13 Yb2 S1 94.2(3)
C13 Yb2 S2 138.6(3)
C13 Yb2 S4 89.8(3)
C13 Yb2 S5 131.6(3)
C13 Yb2 C11 53.5(4)
C13 Yb2 C12 32.7(4)
C13 Yb2 C14 32.9(4)
C13 Yb2 C15 54.4(4)
C14 Yb2 S1 126.1(3)
C14 Yb2 S2 142.0(3)
C14 Yb2 S4 88.5(3)
C14 Yb2 S5 99.3(3)
C14 Yb2 C11 53.1(4)
C14 Yb2 C12 53.5(4)
C14 Yb2 C15 32.4(4)
C15 Yb2 S1 142.3(3)
C15 Yb2 S2 109.9(3)
C15 Yb2 S4 116.7(3)
C15 Yb2 S5 89.9(3)
C15 Yb2 C11 32.4(4)
C15 Yb2 C12 53.4(4)
S2 Yb3 S3 78.44(9)
S2 Yb3 S5 79.79(8)
S2 Yb3 S6 127.88(9)
S5 Yb3 S3 127.61(9)
S6 Yb3 S3 78.73(8)
S6 Yb3 S5 78.31(8)
C21 Yb3 S2 112.5(3)
C21 Yb3 S3 92.2(3)
C21 Yb3 S5 140.2(3)
C21 Yb3 S6 114.6(3)
C21 Yb3 C22 32.5(4)
C21 Yb3 C23 54.3(4)
C21 Yb3 C25 32.2(3)
C22 Yb3 S2 86.6(3)
C22 Yb3 S3 106.5(3)
C22 Yb3 S5 119.1(3)
C22 Yb3 S6 145.0(3)
C22 Yb3 C25 53.0(4)
C23 Yb3 S2 92.5(3)
C23 Yb3 S3 139.1(3)
C23 Yb3 S5 88.7(3)
C23 Yb3 S6 133.3(3)
C23 Yb3 C22 32.7(4)
C23 Yb3 C25 53.5(4)
C24 Yb3 S2 123.8(3)
C24 Yb3 S3 143.4(3)
C24 Yb3 S5 87.4(3)
C24 Yb3 S6 101.8(3)
C24 Yb3 C21 53.8(4)
C24 Yb3 C22 53.3(4)
C24 Yb3 C23 32.2(4)
C24 Yb3 C25 32.2(4)
C25 Yb3 S2 139.6(3)
C25 Yb3 S3 111.5(3)
C25 Yb3 S5 115.9(3)
C25 Yb3 S6 92.5(3)
S1 As1 S2 99.38(11)
S1 As1 S3 99.05(11)
S2 As1 S3 99.10(11)
S4 As2 S5 98.64(11)
S4 As2 S6 99.37(11)
S5 As2 S6 99.14(11)
Yb1 S1 Yb2 88.87(8)
As1 S1 Yb1 91.32(11)
As1 S1 Yb2 90.81(11)
Yb3 S2 Yb2 88.45(8)
As1 S2 Yb2 90.75(11)
As1 S2 Yb3 91.26(10)
Yb1 S3 Yb3 88.69(8)
As1 S3 Yb1 90.62(11)
As1 S3 Yb3 90.60(10)
Yb2 S4 Yb1 89.04(8)
As2 S4 Yb1 91.50(11)
As2 S4 Yb2 91.82(11)
Yb2 S5 Yb3 87.97(8)
As2 S5 Yb2 91.19(11)
As2 S5 Yb3 91.01(10)
Yb3 S6 Yb1 88.82(8)
As2 S6 Yb1 90.50(11)
As2 S6 Yb3 90.92(9)
C2 C1 Yb1 73.6(8)
C2 C1 C6 126.1(12)
C5 C1 Yb1 72.6(7)
C5 C1 C2 107.2(12)
C5 C1 C6 126.7(12)
C6 C1 Yb1 119.2(9)
C1 C2 Yb1 73.6(7)
C1 C2 C7 127.9(15)
C3 C2 Yb1 73.7(8)
C3 C2 C1 107.4(11)
C3 C2 C7 124.4(14)
C7 C2 Yb1 123.6(9)
C2 C3 Yb1 74.0(7)
C2 C3 C8 125.3(13)
C4 C3 Yb1 74.5(7)
C4 C3 C2 108.5(13)
C4 C3 C8 125.7(15)
C8 C3 Yb1 123.6(9)
C3 C4 Yb1 73.8(7)
C3 C4 C5 108.9(13)
C3 C4 C9 127.7(13)
C5 C4 Yb1 72.6(7)
C5 C4 C9 123.3(11)
C9 C4 Yb1 122.0(9)
C1 C5 Yb1 74.7(7)
C1 C5 C10 126.0(12)
C4 C5 Yb1 75.0(7)
C4 C5 C1 107.8(11)
C4 C5 C10 126.0(12)
C10 C5 Yb1 120.1(8)
C1 C6 H6A 109.5
C1 C6 H6B 109.5
C1 C6 H6C 109.5
H6A C6 H6B 109.5
H6A C6 H6C 109.5
H6B C6 H6C 109.5
C2 C7 H7A 109.5
C2 C7 H7B 109.5
C2 C7 H7C 109.5
H7A C7 H7B 109.5
H7A C7 H7C 109.5
H7B C7 H7C 109.5
C3 C8 H8A 109.5
C3 C8 H8B 109.5
C3 C8 H8C 109.5
H8A C8 H8B 109.5
H8A C8 H8C 109.5
H8B C8 H8C 109.5
C4 C9 H9A 109.5
C4 C9 H9B 109.5
C4 C9 H9C 109.5
H9A C9 H9B 109.5
H9A C9 H9C 109.5
H9B C9 H9C 109.5
C5 C10 H10A 109.5
C5 C10 H10B 109.5
C5 C10 H10C 109.5
H10A C10 H10B 109.5
H10A C10 H10C 109.5
H10B C10 H10C 109.5
C12 C11 Yb2 74.2(7)
C12 C11 C15 109.7(12)
C12 C11 C16 125.7(11)
C15 C11 Yb2 73.5(6)
C15 C11 C16 124.3(12)
C16 C11 Yb2 123.9(9)
C11 C12 Yb2 74.3(7)
C11 C12 C13 108.8(11)
C11 C12 C17 125.8(12)
C13 C12 Yb2 72.8(7)
C13 C12 C17 125.4(13)
C17 C12 Yb2 121.9(8)
C12 C13 Yb2 74.5(7)
C12 C13 C14 106.0(11)
C12 C13 C18 126.5(12)
C14 C13 Yb2 73.7(7)
C14 C13 C18 127.4(12)
C18 C13 Yb2 119.0(8)
C13 C14 Yb2 73.3(6)
C13 C14 C19 125.4(13)
C15 C14 Yb2 74.2(7)
C15 C14 C13 109.0(10)
C15 C14 C19 125.6(12)
C19 C14 Yb2 118.6(8)
C11 C15 Yb2 74.1(6)
C11 C15 C20 127.0(13)
C14 C15 Yb2 73.4(7)
C14 C15 C11 106.5(11)
C14 C15 C20 126.0(12)
C20 C15 Yb2 123.6(9)
C11 C16 H16A 109.5
C11 C16 H16B 109.5
C11 C16 H16C 109.5
H16A C16 H16B 109.5
H16A C16 H16C 109.5
H16B C16 H16C 109.5
C12 C17 H17A 109.5
C12 C17 H17B 109.5
C12 C17 H17C 109.5
H17A C17 H17B 109.5
H17A C17 H17C 109.5
H17B C17 H17C 109.5
C13 C18 H18A 109.5
C13 C18 H18B 109.5
C13 C18 H18C 109.5
H18A C18 H18B 109.5
H18A C18 H18C 109.5
H18B C18 H18C 109.5
C14 C19 H19A 109.5
C14 C19 H19B 109.5
C14 C19 H19C 109.5
H19A C19 H19B 109.5
H19A C19 H19C 109.5
H19B C19 H19C 109.5
C15 C20 H20A 109.5
C15 C20 H20B 109.5
C15 C20 H20C 109.5
H20A C20 H20B 109.5
H20A C20 H20C 109.5
H20B C20 H20C 109.5
C22 C21 Yb3 74.6(7)
C22 C21 C26 125.0(11)
C25 C21 Yb3 75.3(7)
C25 C21 C22 107.4(10)
C25 C21 C26 126.7(11)
C26 C21 Yb3 124.2(9)
C21 C22 Yb3 72.9(7)
C21 C22 C23 108.3(10)
C21 C22 C27 124.8(12)
C23 C22 Yb3 72.8(7)
C23 C22 C27 126.9(12)
C27 C22 Yb3 121.8(9)
C22 C23 Yb3 74.5(7)
C22 C23 C28 125.5(11)
C24 C23 Yb3 73.8(7)
C24 C23 C22 107.1(10)
C24 C23 C28 127.4(11)
C28 C23 Yb3 117.7(8)
C23 C24 Yb3 74.0(7)
C23 C24 C25 109.0(9)
C23 C24 C29 127.0(10)
C25 C24 Yb3 75.3(7)
C25 C24 C29 123.9(10)
C29 C24 Yb3 119.9(9)
C21 C25 Yb3 72.5(7)
C21 C25 C24 108.0(10)
C21 C25 C30 127.2(11)
C24 C25 Yb3 72.4(7)
C24 C25 C30 124.8(10)
C30 C25 Yb3 121.7(9)
C21 C26 H26A 109.5
C21 C26 H26B 109.5
C21 C26 H26C 109.5
H26A C26 H26B 109.5
H26A C26 H26C 109.5
H26B C26 H26C 109.5
C22 C27 H27A 109.5
C22 C27 H27B 109.5
C22 C27 H27C 109.5
H27A C27 H27B 109.5
H27A C27 H27C 109.5
H27B C27 H27C 109.5
C23 C28 H28A 109.5
C23 C28 H28B 109.5
C23 C28 H28C 109.5
H28A C28 H28B 109.5
H28A C28 H28C 109.5
H28B C28 H28C 109.5
C24 C29 H29A 109.5
C24 C29 H29B 109.5
C24 C29 H29C 109.5
H29A C29 H29B 109.5
H29A C29 H29C 109.5
H29B C29 H29C 109.5
C25 C30 H30A 109.5
C25 C30 H30B 109.5
C25 C30 H30C 109.5
H30A C30 H30B 109.5
H30A C30 H30C 109.5
H30B C30 H30C 109.5

loop_
_geom_bond_atom_site_label_1
_geom_bond_atom_site_label_2
_geom_bond_distance
Yb1 S1 2.712(3)
Yb1 S3 2.727(3)
Yb1 S4 2.717(3)
Yb1 S6 2.737(3)
Yb1 C1 2.559(13)
Yb1 C2 2.559(13)
Yb1 C3 2.555(12)
Yb1 C4 2.563(11)
Yb1 C5 2.531(13)
Yb2 S1 2.720(3)
Yb2 S2 2.717(3)
Yb2 S4 2.706(3)
Yb2 S5 2.728(3)
Yb2 C11 2.554(11)
Yb2 C12 2.553(12)
Yb2 C13 2.530(11)
Yb2 C14 2.536(12)
Yb2 C15 2.546(11)
Yb3 S2 2.716(3)
Yb3 S3 2.734(3)
Yb3 S5 2.729(3)
Yb3 S6 2.717(3)
Yb3 C21 2.537(12)
Yb3 C22 2.559(12)
Yb3 C23 2.537(11)
Yb3 C24 2.535(13)
Yb3 C25 2.573(13)
As1 S1 2.253(3)
As1 S2 2.260(3)
As1 S3 2.269(3)
As2 S4 2.246(3)
As2 S5 2.250(3)
As2 S6 2.268(3)
C1 C2 1.447(19)
C1 C5 1.430(18)
C1 C6 1.45(2)
C2 C3 1.43(2)
C2 C7 1.527(17)
C3 C4 1.399(17)
C3 C8 1.53(2)
C4 C5 1.422(19)
C4 C9 1.503(19)
C5 C10 1.487(17)
C6 H6A 0.9800
C6 H6B 0.9800
C6 H6C 0.9800
C7 H7A 0.9800
C7 H7B 0.9800
C7 H7C 0.9800
C8 H8A 0.9800
C8 H8B 0.9800
C8 H8C 0.9800
C9 H9A 0.9800
C9 H9B 0.9800
C9 H9C 0.9800
C10 H10A 0.9800
C10 H10B 0.9800
C10 H10C 0.9800
C11 C12 1.383(19)
C11 C15 1.422(16)
C11 C16 1.510(17)
C12 C13 1.431(17)
C12 C17 1.517(16)
C13 C14 1.436(18)
C13 C18 1.488(18)
C14 C15 1.416(19)
C14 C19 1.525(17)
C15 C20 1.484(18)
C16 H16A 0.9800
C16 H16B 0.9800
C16 H16C 0.9800
C17 H17A 0.9800
C17 H17B 0.9800
C17 H17C 0.9800
C18 H18A 0.9800
C18 H18B 0.9800
C18 H18C 0.9800
C19 H19A 0.9800
C19 H19B 0.9800
C19 H19C 0.9800
C20 H20A 0.9800
C20 H20B 0.9800
C20 H20C 0.9800
C21 C22 1.424(17)
C21 C25 1.418(15)
C21 C26 1.498(15)
C22 C23 1.433(17)
C22 C27 1.502(15)
C23 C24 1.407(16)
C23 C28 1.494(16)
C24 C25 1.419(16)
C24 C29 1.527(15)
C25 C30 1.503(16)
C26 H26A 0.9800
C26 H26B 0.9800
C26 H26C 0.9800
C27 H27A 0.9800
C27 H27B 0.9800
C27 H27C 0.9800
C28 H28A 0.9800
C28 H28B 0.9800
C28 H28C 0.9800
C29 H29A 0.9800
C29 H29B 0.9800
C29 H29C 0.9800
C30 H30A 0.9800
C30 H30B 0.9800
C30 H30C 0.9800

loop_
_geom_torsion_atom_site_label_1
_geom_torsion_atom_site_label_2
_geom_torsion_atom_site_label_3
_geom_torsion_atom_site_label_4
_geom_torsion
Yb1 C1 C2 C3 66.4(9)
Yb1 C1 C2 C7 -120.1(13)
Yb1 C1 C5 C4 -68.3(9)
Yb1 C1 C5 C10 116.4(13)
Yb1 C2 C3 C4 67.0(9)
Yb1 C2 C3 C8 -120.1(12)
Yb1 C3 C4 C5 64.6(9)
Yb1 C3 C4 C9 -118.2(13)
Yb1 C4 C5 C1 68.2(9)
Yb1 C4 C5 C10 -116.6(13)
Yb2 C11 C12 C13 65.2(8)
Yb2 C11 C12 C17 -118.4(12)
Yb2 C11 C15 C14 -66.8(8)
Yb2 C11 C15 C20 120.4(13)
Yb2 C12 C13 C14 67.5(8)
Yb2 C12 C13 C18 -114.9(12)
Yb2 C13 C14 C15 66.2(8)
Yb2 C13 C14 C19 -113.6(11)
Yb2 C14 C15 C11 67.3(8)
Yb2 C14 C15 C20 -119.8(12)
Yb3 C21 C22 C23 64.7(9)
Yb3 C21 C22 C27 -117.2(14)
Yb3 C21 C25 C24 -64.2(9)
Yb3 C21 C25 C30 116.9(13)
Yb3 C22 C23 C24 67.1(9)
Yb3 C22 C23 C28 -113.2(12)
Yb3 C23 C24 C25 67.9(9)
Yb3 C23 C24 C29 -115.6(13)
Yb3 C24 C25 C21 64.2(9)
Yb3 C24 C25 C30 -116.9(13)
C1 C2 C3 Yb1 -66.4(8)
C1 C2 C3 C4 0.6(14)
C1 C2 C3 C8 173.5(12)
C2 C1 C5 Yb1 66.0(8)
C2 C1 C5 C4 -2.3(14)
C2 C1 C5 C10 -177.6(12)
C2 C3 C4 Yb1 -66.7(9)
C2 C3 C4 C5 -2.1(14)
C2 C3 C4 C9 175.1(12)
C3 C4 C5 Yb1 -65.4(9)
C3 C4 C5 C1 2.8(14)
C3 C4 C5 C10 178.1(12)
C5 C1 C2 Yb1 -65.4(9)
C5 C1 C2 C3 1.1(14)
C5 C1 C2 C7 174.6(13)
C6 C1 C2 Yb1 114.4(13)
C6 C1 C2 C3 -179.1(12)
C6 C1 C2 C7 -6(2)
C6 C1 C5 Yb1 -113.8(13)
C6 C1 C5 C4 177.9(12)
C6 C1 C5 C10 3(2)
C7 C2 C3 Yb1 119.8(13)
C7 C2 C3 C4 -173.2(12)
C7 C2 C3 C8 0(2)
C8 C3 C4 Yb1 120.5(13)
C8 C3 C4 C5 -174.9(12)
C8 C3 C4 C9 2(2)
C9 C4 C5 Yb1 117.2(11)
C9 C4 C5 C1 -174.6(11)
C9 C4 C5 C10 1(2)
C11 C12 C13 Yb2 -66.2(9)
C11 C12 C13 C14 1.3(13)
C11 C12 C13 C18 178.9(11)
C12 C11 C15 Yb2 66.0(8)
C12 C11 C15 C14 -0.8(13)
C12 C11 C15 C20 -173.6(12)
C12 C13 C14 Yb2 -68.1(8)
C12 C13 C14 C15 -1.8(13)
C12 C13 C14 C19 178.3(11)
C13 C14 C15 Yb2 -65.6(8)
C13 C14 C15 C11 1.6(13)
C13 C14 C15 C20 174.6(11)
C15 C11 C12 Yb2 -65.5(8)
C15 C11 C12 C13 -0.4(14)
C15 C11 C12 C17 176.1(12)
C16 C11 C12 Yb2 120.7(12)
C16 C11 C12 C13 -174.1(11)
C16 C11 C12 C17 2(2)
C16 C11 C15 Yb2 -120.1(12)
C16 C11 C15 C14 173.1(11)
C16 C11 C15 C20 0(2)
C17 C12 C13 Yb2 117.4(12)
C17 C12 C13 C14 -175.1(11)
C17 C12 C13 C18 2(2)
C18 C13 C14 Yb2 114.4(12)
C18 C13 C14 C15 -179.4(11)
C18 C13 C14 C19 0.8(19)
C19 C14 C15 Yb2 114.2(12)
C19 C14 C15 C11 -178.5(11)
C19 C14 C15 C20 -6(2)
C21 C22 C23 Yb3 -64.8(9)
C21 C22 C23 C24 2.4(14)
C21 C22 C23 C28 -178.0(12)
C22 C21 C25 Yb3 68.3(9)
C22 C21 C25 C24 4.2(15)
C22 C21 C25 C30 -174.7(13)
C22 C23 C24 Yb3 -67.6(9)
C22 C23 C24 C25 0.2(15)
C22 C23 C24 C29 176.7(13)
C23 C24 C25 Yb3 -67.0(9)
C23 C24 C25 C21 -2.7(15)
C23 C24 C25 C30 176.2(12)
C25 C21 C22 Yb3 -68.8(9)
C25 C21 C22 C23 -4.0(15)
C25 C21 C22 C27 174.0(13)
C26 C21 C22 Yb3 121.2(13)
C26 C21 C22 C23 -174.0(12)
C26 C21 C22 C27 4(2)
C26 C21 C25 Yb3 -121.9(14)
C26 C21 C25 C24 173.9(13)
C26 C21 C25 C30 -5(2)
C27 C22 C23 Yb3 117.2(14)
C27 C22 C23 C24 -175.7(13)
C27 C22 C23 C28 4(2)
C28 C23 C24 Yb3 112.7(13)
C28 C23 C24 C25 -179.4(12)
C28 C23 C24 C29 -3(2)
C29 C24 C25 Yb3 116.4(13)
C29 C24 C25 C21 -179.4(12)
C29 C24 C25 C30 0(2)
